data_9004825
loop_
_publ_author_name
'Forster, H. J.'
'Cooper, M. A.'
'Roberts, A. C.'
'Stanley, C. J.'
'Criddle, A. J.'
'Hawthorne, F. C.'
'Laflamme, J. H. G.'
'Tischendorf, G.'

_publ_section_title
;Schlemaite, (Cu,_)6(Pb,Bi)Se4, a new mineral species from
 Niederschlema-Alberoda, Erzgebirge, Germany: Description and crystal
 structure Locality: Niederschlema-Alberoda, Erzgebirge, Germany
;
_journal_name_full 'The Canadian Mineralogist'
_journal_page_first 1433
_journal_page_last 1444
_journal_paper_doi 10.2113/gscanmin.41.6.1433
_journal_volume 41
_journal_year 2003
_chemical_compound_source 'Niederschlema-Alberoda, Erzgebirge, Germany'
_chemical_formula_sum 'Ag0.2 Bi0.39 Cu5.85 Pb0.61 Se4'
_chemical_name_mineral Schlemaite
_space_group_IT_number 11
_symmetry_space_group_name_Hall '-P 2yb'
_symmetry_space_group_name_H-M 'P 1 21/m 1'
_cell_angle_alpha 90
_cell_angle_beta 100.066
_cell_angle_gamma 90
_cell_length_a 9.5341
_cell_length_b 4.1004
_cell_length_c 10.2546
_cell_formula_units_Z 2
_cell_volume 394.719
_database_code_amcsd 0005918
_exptl_crystal_density_diffrn 7.716
_cod_original_formula_sum 'Cu5.85 Ag.2 (Pb.61 Bi.39) Se4'
_cod_database_code 9004825

loop_
_space_group_symop_operation_xyz
x,y,z
x,1/2-y,z
-x,1/2+y,-z
-x,-y,-z

loop_
_atom_site_aniso_label
_atom_site_aniso_U_11
_atom_site_aniso_U_22
_atom_site_aniso_U_33
_atom_site_aniso_U_12
_atom_site_aniso_U_13
_atom_site_aniso_U_23
Cu1 0.04800 0.02000 0.04200 0.00000 0.01800 0.00000
Cu2 0.04400 0.02300 0.04300 0.00000 0.02600 0.00000
Cu3 0.01300 0.03600 0.02400 0.00000 0.00500 0.00000
Cu4 0.03800 0.05600 0.03400 0.01400 -0.00400 -0.00100
Cu5 0.03800 0.08300 0.06500 0.02900 0.01200 0.03900
Ag 0.03500 0.05700 0.06100 0.00000 -0.01700 0.00000
Pb 0.04600 0.02200 0.04250 0.00000 0.02000 0.00000
Bi 0.04600 0.02200 0.04250 0.00000 0.02000 0.00000
Se1 0.01800 0.01900 0.01700 0.00000 0.00400 0.00000
Se2 0.01800 0.01700 0.01700 0.00000 0.00580 0.00000
Se3 0.02400 0.01700 0.01700 0.00000 0.00900 0.00000
Se4 0.02400 0.03000 0.02000 0.00000 0.00900 0.00000

loop_
_atom_site_label
_atom_site_fract_x
_atom_site_fract_y
_atom_site_fract_z
_atom_site_occupancy
_atom_site_U_iso_or_equiv
Cu1 -0.08720 0.25000 -0.04090 1.00000 0.03500
Cu2 0.25880 0.25000 0.02730 1.00000 0.03400
Cu3 0.58300 0.25000 0.47400 0.54000 0.02400
Cu4 0.50000 0.32700 -0.08490 0.92000 0.04400
Cu5 0.71270 0.07500 0.72080 0.48000 0.06200
Cu6 0.50900 0.25000 0.21200 0.18000 0.01800
Cu7 0.56100 0.25000 0.89100 0.07000 0.01000
Cu8 0.53700 0.25000 0.44600 0.26000 0.03600
Ag 0.34570 0.25000 0.29120 0.20000 0.05400
Pb 0.11780 0.25000 0.67020 0.61000 0.03540
Bi 0.11780 0.25000 0.67020 0.39000 0.03540
Se1 0.16500 0.75000 0.48870 1.00000 0.01790
Se2 0.30080 0.75000 -0.08800 1.00000 0.01710
Se3 0.08830 0.25000 0.18370 1.00000 0.01880
Se4 0.52890 0.75000 0.32680 1.00000 0.02380

loop_
_cod_related_entry_id
_cod_related_entry_database
_cod_related_entry_code
1 AMCSD 0005918
